data_7717302
loop_
_publ_author_name
'Yeung, Jason'
'Yeganeh-Salman, Amir'
'Miao, Linkun'
'Stephan, Douglas W.'

_publ_section_title
;
 Reactions of 1,1- and 1,2-bis-boranes with a protic diamine and
 hydrazine.
;
_journal_issue 46
_journal_name_full 'Dalton transactions (Cambridge, England : 2003)'
_journal_page_first 18727
_journal_page_last 18735
_journal_paper_doi 10.1039/d4dt02704c
_journal_volume 53
_journal_year 2024
_chemical_formula_moiety '2(C18 H7 B F10 N2)'
_chemical_formula_sum 'C36 H14 B2 F20 N4'
_chemical_formula_weight 904.156
_space_group_crystal_system triclinic
_space_group_IT_number 2
_space_group_name_Hall '-P 1'
_space_group_name_H-M_alt 'P -1'
_symmetry_Int_Tables_number 2
_audit_creation_date 2024-09-23
_audit_creation_method
;
Olex2 1.5
(compiled 2024.02.16 svn.r378c4104 for OlexSys, GUI svn.r6928)
;
_audit_update_record
;
2024-09-23 deposited with the CCDC.	2024-10-25 downloaded from the CCDC.
;
_cell_angle_alpha 70.870(12)
_cell_angle_beta 85.776(13)
_cell_angle_gamma 84.188(13)
_cell_formula_units_Z 1
_cell_length_a 8.113(2)
_cell_length_b 9.814(3)
_cell_length_c 11.106(3)
_cell_measurement_reflns_used 2177
_cell_measurement_temperature 150.00
_cell_measurement_theta_max 25.89
_cell_measurement_theta_min 2.42
_cell_volume 830.4(4)
_computing_molecular_graphics 'Olex2 1.5 (Dolomanov et al., 2009)'
_computing_publication_material 'Olex2 1.5 (Dolomanov et al., 2009)'
_computing_structure_refinement 'olex2.refine 1.5 (Bourhis et al., 2015)'
_diffrn_ambient_temperature 150.00
_diffrn_measured_fraction_theta_full 0.9878
_diffrn_measured_fraction_theta_max 0.9878
_diffrn_measurement_device_type 'Bruker APEX-II CCD'
_diffrn_measurement_method '\f and \w scans'
_diffrn_radiation_monochromator graphite
_diffrn_radiation_type 'Mo K\a'
_diffrn_radiation_wavelength 0.71073
_diffrn_reflns_av_R_equivalents 0.0874
_diffrn_reflns_av_unetI/netI 0.1017
_diffrn_reflns_Laue_measured_fraction_full 0.9878
_diffrn_reflns_Laue_measured_fraction_max 0.9878
_diffrn_reflns_limit_h_max 10
_diffrn_reflns_limit_h_min -9
_diffrn_reflns_limit_k_max 11
_diffrn_reflns_limit_k_min -12
_diffrn_reflns_limit_l_max 13
_diffrn_reflns_limit_l_min -13
_diffrn_reflns_number 10844
_diffrn_reflns_point_group_measured_fraction_full 0.9878
_diffrn_reflns_point_group_measured_fraction_max 0.9878
_diffrn_reflns_theta_full 24.9906
_diffrn_reflns_theta_max 24.99
_diffrn_reflns_theta_min 1.94
_diffrn_source_current 30.0
_diffrn_source_power 1.35
_diffrn_source_voltage 45.0
_diffrn_standards_number 0
_exptl_absorpt_coefficient_mu 0.186
_exptl_absorpt_correction_type none
_exptl_crystal_density_diffrn 1.808
_exptl_crystal_description block
_exptl_crystal_F_000 448.512
_exptl_crystal_size_max 0.1
_exptl_crystal_size_mid 0.1
_exptl_crystal_size_min 0.1
_refine_diff_density_max 0.4908
_refine_diff_density_min -0.5109
_refine_diff_density_rms 0.1142
_refine_ls_d_res_high 0.8412
_refine_ls_d_res_low 10.4827
_refine_ls_goodness_of_fit_ref 0.9919
_refine_ls_hydrogen_treatment mixed
_refine_ls_matrix_type full
_refine_ls_number_constraints 13
_refine_ls_number_parameters 284
_refine_ls_number_reflns 2903
_refine_ls_number_restraints 0
_refine_ls_restrained_S_all 0.9919
_refine_ls_R_factor_all 0.0832
_refine_ls_R_factor_gt 0.0527
_refine_ls_shift/su_max 0.0006
_refine_ls_shift/su_mean 0.0001
_refine_ls_structure_factor_coef Fsqd
_refine_ls_weighting_details 'w=1/[\s^2^(Fo^2^)+(0.0608P)^2^] where P=(Fo^2^+2Fc^2^)/3'
_refine_ls_weighting_scheme calc
_refine_ls_wR_factor_gt 0.1230
_refine_ls_wR_factor_ref 0.1437
_reflns_Friedel_coverage 0.0
_reflns_limit_h_max 9
_reflns_limit_h_min -9
_reflns_limit_k_max 11
_reflns_limit_k_min -10
_reflns_limit_l_max 13
_reflns_limit_l_min 0
_reflns_number_gt 1953
_reflns_number_total 2903
_reflns_threshold_expression I>=2u(I)
_cod_data_source_file d4dt02704c2.cif
_cod_data_source_block AY06117_0m
_cod_depositor_comments 'Adding full bibliography for 7717302--7717308.cif.'
_cod_database_code 7717302
_olex2_refinement_description
;
1. Fixed Uiso
 At 1.2 times of:
  All C(H) groups, All N(H) groups, All N(H,H) groups
2. Others
 Fixed Sof: H11b(0.5) H20b(0.5)
3.a Riding coordinates:
 N20(H20a)
3.b Secondary CH2 refined with riding coordinates:
 N11(H11a,H11b)
3.c Aromatic/amide H refined with riding coordinates:
 C25(H25), C26(H26), C30(H30), C31(H31)
;
_olex2_submission_special_instructions 'No special instructions were received'

loop_
_space_group_symop_id
_space_group_symop_operation_xyz
1 x,y,z
2 -x,-y,-z

loop_
_atom_site_label
_atom_site_type_symbol
_atom_site_fract_x
_atom_site_fract_y
_atom_site_fract_z
_atom_site_U_iso_or_equiv
_atom_site_adp_type
_atom_site_occupancy
_atom_site_refinement_flags_posn
_atom_site_refinement_flags_occupancy
F1 F 0.0273(2) 0.65575(17) 0.97887(16) 0.0239(5) Uani 1.000000 . .
F2 F 0.3434(2) 0.86433(17) 1.34628(16) 0.0253(5) Uani 1.000000 . .
F3 F 0.6836(2) 0.73931(19) 0.93303(17) 0.0303(5) Uani 1.000000 . .
F4 F 0.4219(2) 0.66799(19) 1.56599(16) 0.0293(5) Uani 1.000000 . .
F5 F 0.0520(2) 0.52215(17) 1.24752(17) 0.0276(5) Uani 1.000000 . .
F6 F 0.2311(2) 0.54088(19) 0.82926(17) 0.0301(5) Uani 1.000000 . .
F7 F 0.3142(2) 0.39725(18) 1.63557(16) 0.0326(5) Uani 1.000000 . .
F8 F 0.5607(2) 0.58258(19) 0.80434(17) 0.0292(5) Uani 1.000000 . .
F9 F 0.4839(2) 0.84963(18) 1.08733(17) 0.0260(5) Uani 1.000000 . .
F10 F 0.1312(2) 0.32613(18) 1.47136(18) 0.0346(5) Uani 1.000000 . .
N11 N -0.0588(3) 0.8341(3) 1.1348(2) 0.0191(6) Uani 1.000000 . .
H11a H -0.1040(3) 0.7465(3) 1.1684(2) 0.0229(7) Uiso 1.000000 R .
H11b H -0.0897(3) 0.8769(3) 1.0518(2) 0.0229(7) Uiso 0.500000 R P
C12 C 0.4579(4) 0.6402(3) 0.8786(3) 0.0197(7) Uani 1.000000 . .
C13 C 0.2835(4) 0.7325(3) 1.3717(3) 0.0174(7) Uani 1.000000 . .
C14 C 0.2460(4) 0.7609(3) 1.0371(3) 0.0160(7) Uani 1.000000 . .
C15 C 0.2730(4) 0.4956(3) 1.5228(3) 0.0222(8) Uani 1.000000 . .
C16 C 0.1902(4) 0.6807(3) 0.9696(3) 0.0171(7) Uani 1.000000 . .
C17 C 0.5199(3) 0.7202(3) 0.9434(3) 0.0186(7) Uani 1.000000 . .
C18 C 0.4144(4) 0.7769(3) 1.0211(3) 0.0190(7) Uani 1.000000 . .
C19 C 0.1419(4) 0.5638(3) 1.3254(3) 0.0192(7) Uani 1.000000 . .
N20 N 0.1578(3) 0.9785(3) 1.1309(2) 0.0178(6) Uani 1.000000 . .
H20a H 0.2562(3) 0.9974(3) 1.1466(2) 0.0214(7) Uiso 1.000000 R .
C21 C -0.1082(4) 0.9275(3) 1.2111(3) 0.0184(7) Uani 1.000000 . .
C22 C 0.1822(4) 0.4603(3) 1.4405(3) 0.0219(7) Uani 1.000000 . .
C23 C 0.3259(4) 0.6322(3) 1.4885(3) 0.0220(7) Uani 1.000000 . .
C24 C 0.1896(3) 0.7046(3) 1.2856(3) 0.0173(7) Uani 1.000000 . .
C25 C 0.0115(4) 1.1018(3) 1.2826(3) 0.0247(8) Uani 1.000000 . .
H25 H 0.1018(4) 1.1558(3) 1.2837(3) 0.0297(10) Uiso 1.000000 R .
C26 C -0.2558(4) 0.9409(3) 1.2778(3) 0.0233(8) Uani 1.000000 . .
H26 H -0.3466(4) 0.8882(3) 1.2750(3) 0.0280(9) Uiso 1.000000 R .
C27 C 0.2921(4) 0.6205(3) 0.8911(3) 0.0197(7) Uani 1.000000 . .
B28 B 0.1377(4) 0.8156(4) 1.1432(3) 0.0190(8) Uani 1.000000 . .
C29 C 0.0218(4) 1.0098(3) 1.2107(3) 0.0194(7) Uani 1.000000 . .
C30 C -0.1350(4) 1.1131(4) 1.3535(3) 0.0302(9) Uani 1.000000 . .
H30 H -0.1450(4) 1.1746(4) 1.4047(3) 0.0363(10) Uiso 1.000000 R .
C31 C -0.2670(4) 1.0347(3) 1.3497(3) 0.0296(8) Uani 1.000000 . .
H31 H -0.3670(4) 1.0453(3) 1.3971(3) 0.0355(10) Uiso 1.000000 R .
H20b H 0.126(8) 1.042(7) 1.047(7) 0.04(2) Uiso 0.500000 . P

loop_
_atom_site_aniso_label
_atom_site_aniso_U_11
_atom_site_aniso_U_22
_atom_site_aniso_U_33
_atom_site_aniso_U_12
_atom_site_aniso_U_13
_atom_site_aniso_U_23
F1 0.0173(10) 0.0278(10) 0.0299(11) -0.0049(8) -0.0016(8) -0.0128(8)
F2 0.0268(11) 0.0236(10) 0.0282(11) -0.0073(8) -0.0047(8) -0.0097(8)
F3 0.0160(10) 0.0378(11) 0.0393(12) -0.0070(8) 0.0045(8) -0.0151(9)
F4 0.0304(11) 0.0360(11) 0.0256(11) 0.0058(9) -0.0120(9) -0.0154(9)
F5 0.0315(11) 0.0221(10) 0.0306(11) -0.0077(8) -0.0095(9) -0.0069(8)
F6 0.0314(11) 0.0355(11) 0.0325(11) -0.0048(9) -0.0026(9) -0.0224(9)
F7 0.0431(12) 0.0297(11) 0.0181(10) 0.0067(9) -0.0026(9) -0.0007(8)
F8 0.0282(11) 0.0371(11) 0.0247(11) 0.0036(8) 0.0036(8) -0.0160(9)
F9 0.0205(10) 0.0299(10) 0.0362(12) -0.0081(8) -0.0030(8) -0.0201(9)
F10 0.0446(13) 0.0195(10) 0.0345(12) -0.0065(9) -0.0029(10) -0.0003(8)
N11 0.0176(14) 0.0173(13) 0.0206(14) -0.0033(11) 0.0000(11) -0.0035(11)
C12 0.0226(18) 0.0228(17) 0.0128(16) 0.0033(13) 0.0010(13) -0.0065(13)
C13 0.0131(16) 0.0178(16) 0.0226(17) -0.0012(12) 0.0033(13) -0.0093(13)
C14 0.0155(16) 0.0141(15) 0.0171(16) -0.0015(12) -0.0026(13) -0.0029(12)
C15 0.0247(18) 0.0230(17) 0.0137(17) 0.0086(14) -0.0007(14) -0.0022(13)
C16 0.0131(16) 0.0154(15) 0.0200(17) -0.0014(12) -0.0007(13) -0.0019(13)
C17 0.0098(16) 0.0217(17) 0.0209(17) -0.0028(13) 0.0011(13) -0.0021(13)
C18 0.0234(18) 0.0159(16) 0.0189(17) -0.0045(13) -0.0043(14) -0.0055(13)
C19 0.0157(16) 0.0223(17) 0.0228(18) -0.0011(13) -0.0002(13) -0.0120(14)
N20 0.0154(14) 0.0188(14) 0.0206(15) -0.0027(11) 0.0004(11) -0.0080(11)
C21 0.0214(17) 0.0164(16) 0.0158(16) 0.0030(13) -0.0030(13) -0.0040(13)
C22 0.0208(18) 0.0168(17) 0.0272(19) -0.0015(13) 0.0045(14) -0.0069(14)
C23 0.0190(17) 0.0289(18) 0.0216(18) 0.0043(14) -0.0033(14) -0.0142(14)
C24 0.0104(15) 0.0213(16) 0.0214(17) 0.0017(12) 0.0019(13) -0.0099(13)
C25 0.0256(19) 0.0226(17) 0.0243(19) 0.0018(14) -0.0042(15) -0.0057(14)
C26 0.0188(17) 0.0265(18) 0.0208(18) -0.0005(14) -0.0000(14) -0.0030(14)
C27 0.0273(19) 0.0161(16) 0.0186(17) -0.0025(13) -0.0060(14) -0.0082(13)
B28 0.0183(19) 0.0189(19) 0.020(2) -0.0042(14) -0.0000(15) -0.0066(15)
C29 0.0241(18) 0.0163(16) 0.0152(17) 0.0008(13) -0.0025(14) -0.0020(13)
C30 0.036(2) 0.033(2) 0.0239(19) 0.0074(16) -0.0017(16) -0.0149(15)
C31 0.029(2) 0.0301(19) 0.0256(19) 0.0080(16) 0.0045(15) -0.0082(15)

loop_
_atom_type_symbol
_atom_type_scat_dispersion_real
_atom_type_scat_dispersion_imag
_atom_type_scat_Cromer_Mann_a1
_atom_type_scat_Cromer_Mann_a2
_atom_type_scat_Cromer_Mann_a3
_atom_type_scat_Cromer_Mann_a4
_atom_type_scat_Cromer_Mann_b1
_atom_type_scat_Cromer_Mann_b2
_atom_type_scat_Cromer_Mann_b3
_atom_type_scat_Cromer_Mann_b4
_atom_type_scat_Cromer_Mann_c
_atom_type_scat_source
_atom_type_scat_dispersion_source
B 0.00156 0.00068 2.05450 1.33260 1.09790 0.70680 23.21850 1.02100 60.34980 0.14030 -0.19320 'International Tables Volume C Table 6.1.1.4 (pp. 500-502)' 'Brennan, Cowan, Rev. Sci. Instrum., 1992, 63, 850'
C 0.00313 0.00162 2.31000 1.02000 1.58860 0.86500 20.84390 10.20750 0.56870 51.65120 0.21560 'International Tables Volume C Table 6.1.1.4 (pp. 500-502)' 'Brennan, Cowan, Rev. Sci. Instrum., 1992, 63, 850'
F 0.01756 0.01033 3.53920 2.64120 1.51700 1.02430 10.28250 4.29440 0.26150 26.14760 0.27760 'International Tables Volume C Table 6.1.1.4 (pp. 500-502)' 'Brennan, Cowan, Rev. Sci. Instrum., 1992, 63, 850'
H 0.00000 0.00000 0.49300 0.32291 0.14019 0.04081 10.51090 26.12570 3.14236 57.79970 0.00304 'International Tables Volume C Table 6.1.1.4 (pp. 500-502)' 'Brennan, Cowan, Rev. Sci. Instrum., 1992, 63, 850'
N 0.00612 0.00332 12.21260 3.13220 2.01250 1.16630 0.00570 9.89330 28.99750 0.58260 -11.52900 'International Tables Volume C Table 6.1.1.4 (pp. 500-502)' 'Brennan, Cowan, Rev. Sci. Instrum., 1992, 63, 850'

loop_
_geom_angle_atom_site_label_1
_geom_angle_atom_site_label_2
_geom_angle_atom_site_label_3
_geom_angle
_geom_angle_site_symmetry_1
_geom_angle_site_symmetry_3
_geom_angle_publ_flag
H11b N11 H11a 109.2 . . ?
C21 N11 H11a 111.29(16) . . ?
C21 N11 H11b 111.29(14) . . ?
B28 N11 H11a 111.29(15) . . ?
B28 N11 H11b 111.29(16) . . ?
B28 N11 C21 102.4(2) . . ?
C17 C12 F8 119.6(3) . . ?
C27 C12 F8 121.1(3) . . ?
C27 C12 C17 119.3(3) . . ?
C23 C13 F2 114.8(3) . . ?
C24 C13 F2 121.1(2) . . ?
C24 C13 C23 124.1(3) . . ?
C18 C14 C16 114.4(3) . . ?
B28 C14 C16 125.4(3) . . ?
B28 C14 C18 119.6(3) . . ?
C22 C15 F7 120.8(3) . . ?
C23 C15 F7 119.9(3) . . ?
C23 C15 C22 119.3(3) . . ?
C14 C16 F1 120.0(3) . . ?
C27 C16 F1 116.4(3) . . ?
C27 C16 C14 123.6(3) . . ?
C12 C17 F3 120.0(3) . . ?
C18 C17 F3 120.7(3) . . ?
C18 C17 C12 119.3(3) . . ?
C14 C18 F9 119.3(3) . . ?
C17 C18 F9 116.8(3) . . ?
C17 C18 C14 123.9(3) . . ?
C22 C19 F5 116.6(3) . . ?
C24 C19 F5 119.1(2) . . ?
C24 C19 C22 124.3(3) . . ?
B28 N20 H20a 116.0 . . ?
C29 N20 H20a 116.15(16) . . ?
C29 N20 B28 102.5(2) . . ?
H20b N20 H20a 110(4) . . ?
H20b N20 B28 110(4) . . ?
H20b N20 C29 102(4) . . ?
C26 C21 N11 129.6(3) . . ?
C29 C21 N11 109.4(3) . . ?
C29 C21 C26 121.1(3) . . ?
C15 C22 F10 120.3(3) . . ?
C19 C22 F10 120.4(3) . . ?
C19 C22 C15 119.3(3) . . ?
C13 C23 F4 120.1(3) . . ?
C15 C23 F4 120.4(3) . . ?
C15 C23 C13 119.5(3) . . ?
C19 C24 C13 113.6(3) . . ?
B28 C24 C13 127.3(3) . . ?
B28 C24 C19 119.1(3) . . ?
C29 C25 H25 120.9(2) . . ?
C30 C25 H25 120.9(2) . . ?
C30 C25 C29 118.1(3) . . ?
H26 C26 C21 121.2(2) . . ?
C31 C26 C21 117.6(3) . . ?
C31 C26 H26 121.2(2) . . ?
C12 C27 F6 119.5(3) . . ?
C16 C27 F6 121.0(3) . . ?
C16 C27 C12 119.4(3) . . ?
C14 B28 N11 117.9(3) . . ?
N20 B28 N11 95.8(2) . . ?
N20 B28 C14 113.9(3) . . ?
C24 B28 N11 109.8(2) . . ?
C24 B28 C14 107.9(2) . . ?
C24 B28 N20 111.2(3) . . ?
C21 C29 N20 109.7(3) . . ?
C25 C29 N20 128.9(3) . . ?
C25 C29 C21 121.3(3) . . ?
H30 C30 C25 119.9(2) . . ?
C31 C30 C25 120.3(3) . . ?
C31 C30 H30 119.9(2) . . ?
C30 C31 C26 121.5(3) . . ?
H31 C31 C26 119.2(2) . . ?
H31 C31 C30 119.2(2) . . ?

loop_
_geom_bond_atom_site_label_1
_geom_bond_atom_site_label_2
_geom_bond_distance
_geom_bond_site_symmetry_2
_geom_bond_publ_flag
F1 C16 1.358(3) . ?
F2 C13 1.363(3) . ?
F3 C17 1.351(3) . ?
F4 C23 1.350(3) . ?
F5 C19 1.353(3) . ?
F6 C27 1.345(3) . ?
F7 C15 1.348(3) . ?
F8 C12 1.343(3) . ?
F9 C18 1.362(3) . ?
F10 C22 1.347(3) . ?
N11 H11a 0.9200 . ?
N11 H11b 0.9200 . ?
N11 C21 1.450(4) . ?
N11 B28 1.593(4) . ?
C12 C17 1.376(4) . ?
C12 C27 1.368(4) . ?
C13 C23 1.389(4) . ?
C13 C24 1.375(4) . ?
C14 C16 1.377(4) . ?
C14 C18 1.383(4) . ?
C14 B28 1.617(5) . ?
C15 C22 1.363(4) . ?
C15 C23 1.372(4) . ?
C16 C27 1.388(4) . ?
C17 C18 1.377(4) . ?
C19 C22 1.385(4) . ?
C19 C24 1.391(4) . ?
N20 H20a 0.8800 . ?
N20 B28 1.584(4) . ?
N20 C29 1.436(4) . ?
N20 H20b 0.97(7) . ?
C21 C26 1.379(4) . ?
C21 C29 1.391(4) . ?
C24 B28 1.656(4) . ?
C25 H25 0.9500 . ?
C25 C29 1.381(4) . ?
C25 C30 1.392(5) . ?
C26 H26 0.9500 . ?
C26 C31 1.395(4) . ?
C30 H30 0.9500 . ?
C30 C31 1.391(5) . ?
C31 H31 0.9500 . ?

loop_
_geom_torsion_atom_site_label_1
_geom_torsion_atom_site_label_2
_geom_torsion_atom_site_label_3
_geom_torsion_atom_site_label_4
_geom_torsion
_geom_torsion_site_symmetry_1
_geom_torsion_site_symmetry_2
_geom_torsion_site_symmetry_3
_geom_torsion_site_symmetry_4
_geom_torsion_publ_flag
F1 C16 C14 C18 179.1(2) . . . . ?
F1 C16 C14 B28 7.7(3) . . . . ?
F1 C16 C27 F6 -0.6(3) . . . . ?
F1 C16 C27 C12 -179.3(2) . . . . ?
F2 C13 C23 F4 -1.1(3) . . . . ?
F2 C13 C23 C15 -179.5(3) . . . . ?
F2 C13 C24 C19 178.6(3) . . . . ?
F2 C13 C24 B28 1.5(4) . . . . ?
F3 C17 C12 F8 -0.6(3) . . . . ?
F3 C17 C12 C27 179.3(3) . . . . ?
F3 C17 C18 F9 -1.1(3) . . . . ?
F3 C17 C18 C14 -179.5(2) . . . . ?
F4 C23 C13 C24 178.6(3) . . . . ?
F4 C23 C15 F7 1.2(3) . . . . ?
F4 C23 C15 C22 -177.2(3) . . . . ?
F5 C19 C22 F10 -0.7(3) . . . . ?
F5 C19 C22 C15 179.8(3) . . . . ?
F5 C19 C24 C13 -178.5(3) . . . . ?
F5 C19 C24 B28 -1.1(3) . . . . ?
F6 C27 C12 F8 0.8(3) . . . . ?
F6 C27 C12 C17 -179.2(3) . . . . ?
F6 C27 C16 C14 178.8(2) . . . . ?
F7 C15 C22 F10 0.5(3) . . . . ?
F7 C15 C22 C19 -180.0(3) . . . . ?
F7 C15 C23 C13 179.6(3) . . . . ?
F8 C12 C17 C18 -178.9(3) . . . . ?
F8 C12 C27 C16 179.4(3) . . . . ?
F9 C18 C14 C16 -177.5(2) . . . . ?
F9 C18 C14 B28 -5.6(3) . . . . ?
F9 C18 C17 C12 177.1(2) . . . . ?
F10 C22 C15 C23 178.9(3) . . . . ?
F10 C22 C19 C24 -179.8(3) . . . . ?
N11 C21 C26 C31 176.6(3) . . . . ?
N11 C21 C29 N20 2.3(2) . . . . ?
N11 C21 C29 C25 -176.0(2) . . . . ?
N11 B28 C14 C16 -24.8(3) . . . . ?
N11 B28 C14 C18 164.2(3) . . . . ?
N11 B28 N20 C29 41.7(2) . . . . ?
N11 B28 C24 C13 -123.5(3) . . . . ?
N11 B28 C24 C19 59.5(3) . . . . ?
C12 C17 C18 C14 -1.3(3) . . . . ?
C12 C27 C16 C14 0.1(3) . . . . ?
C13 C23 C15 C22 1.2(4) . . . . ?
C13 C24 C19 C22 0.6(3) . . . . ?
C13 C24 B28 C14 106.8(3) . . . . ?
C13 C24 B28 N20 -18.8(3) . . . . ?
C14 B28 N20 C29 165.7(3) . . . . ?
C14 B28 C24 C19 -70.2(3) . . . . ?
C15 C22 C19 C24 0.6(4) . . . . ?
C19 C24 B28 N20 164.2(3) . . . . ?
N20 C29 C21 C26 -178.1(2) . . . . ?
N20 C29 C25 C30 -179.6(3) . . . . ?
C21 C26 C31 C30 0.5(3) . . . . ?
C21 C29 C25 C30 -1.7(3) . . . . ?
C25 C30 C31 C26 1.4(3) . . . . ?
